data_4348689
loop_
_publ_author_name
'Wang, Zhong-Jie'
'Qin, Ling'
'Chen, Jin-Xi'
'Zheng, He-Gen'

_publ_section_title
;
 H-Bonding Interactions Induced Two Isostructural Cd(II) Metal-Organic
 Frameworks Showing Different Selective Detection of Nitroaromatic
 Explosives.
;
_journal_issue 21
_journal_name_full 'Inorganic chemistry'
_journal_page_first 10999
_journal_page_last 11005
_journal_paper_doi 10.1021/acs.inorgchem.6b01521
_journal_volume 55
_journal_year 2016
_chemical_formula_sum 'C36 H26 Cd N4 O4'
_chemical_formula_weight 691.01
_space_group_IT_number 9
_space_group_name_Hall 'C -2yc'
_space_group_name_H-M_alt 'C 1 c 1'
_symmetry_cell_setting monoclinic
_symmetry_space_group_name_H-M 'C 1 c 1'
_atom_sites_solution_hydrogens geom
_atom_sites_solution_primary direct
_atom_sites_solution_secondary difmap
_audit_creation_method SHELXL-97
_cell_angle_alpha 90.00
_cell_angle_beta 110.1250(10)
_cell_angle_gamma 90.00
_cell_formula_units_Z 12
_cell_length_a 15.0037(8)
_cell_length_b 35.8043(19)
_cell_length_c 18.2681(10)
_cell_measurement_reflns_used 9949
_cell_measurement_temperature 296(2)
_cell_measurement_theta_max 28.17
_cell_measurement_theta_min 2.29
_cell_volume 9214.4(9)
_computing_cell_refinement 'Bruker SMART'
_computing_data_collection 'Bruker SMART'
_computing_data_reduction 'Bruker SAINT'
_computing_molecular_graphics 'Bruker SHELXTL'
_computing_publication_material 'Bruker SHELXTL'
_computing_structure_refinement 'SHELXL-97 (Sheldrick, 1997)'
_computing_structure_solution 'SHELXS-97 (Sheldrick, 1990)'
_diffrn_ambient_temperature 296(2)
_diffrn_measured_fraction_theta_full 0.998
_diffrn_measured_fraction_theta_max 0.998
_diffrn_measurement_device_type 'CCD area detector'
_diffrn_measurement_method 'phi and omega scans'
_diffrn_radiation_monochromator graphite
_diffrn_radiation_source 'fine-focus sealed tube'
_diffrn_radiation_type MoK\a
_diffrn_radiation_wavelength 0.71073
_diffrn_reflns_av_R_equivalents 0.0202
_diffrn_reflns_av_sigmaI/netI 0.0370
_diffrn_reflns_limit_h_max 19
_diffrn_reflns_limit_h_min -19
_diffrn_reflns_limit_k_max 47
_diffrn_reflns_limit_k_min -45
_diffrn_reflns_limit_l_max 24
_diffrn_reflns_limit_l_min -18
_diffrn_reflns_number 32942
_diffrn_reflns_theta_full 28.25
_diffrn_reflns_theta_max 28.25
_diffrn_reflns_theta_min 1.55
_exptl_absorpt_coefficient_mu 0.758
_exptl_absorpt_correction_T_max 0.821
_exptl_absorpt_correction_T_min 0.797
_exptl_absorpt_correction_type none
_exptl_crystal_colour yellow
_exptl_crystal_density_diffrn 1.494
_exptl_crystal_density_meas 1.494
_exptl_crystal_density_method 'not measured'
_exptl_crystal_description polyhedron
_exptl_crystal_F_000 4200
_exptl_crystal_size_max 0.3
_exptl_crystal_size_mid 0.28
_exptl_crystal_size_min 0.26
_refine_diff_density_max 1.268
_refine_diff_density_min -0.416
_refine_diff_density_rms 0.055
_refine_ls_abs_structure_details 'Flack H D (1983), Acta Cryst. A39, 876-881'
_refine_ls_abs_structure_Flack 0.758(14)
_refine_ls_extinction_method none
_refine_ls_goodness_of_fit_ref 1.023
_refine_ls_hydrogen_treatment mixed
_refine_ls_matrix_type full
_refine_ls_number_parameters 1232
_refine_ls_number_reflns 18973
_refine_ls_number_restraints 3
_refine_ls_restrained_S_all 1.023
_refine_ls_R_factor_all 0.0395
_refine_ls_R_factor_gt 0.0351
_refine_ls_shift/su_max 0.003
_refine_ls_shift/su_mean 0.000
_refine_ls_structure_factor_coef Fsqd
_refine_ls_weighting_details 'calc w=1/[\s^2^(Fo^2^)+(0.0453P)^2^+6.5436P] where P=(Fo^2^+2Fc^2^)/3'
_refine_ls_weighting_scheme calc
_refine_ls_wR_factor_gt 0.0891
_refine_ls_wR_factor_ref 0.0915
_reflns_number_gt 17281
_reflns_number_total 22773
_reflns_threshold_expression >2sigma(I)
_cod_data_source_file ic6b01521_si_002.cif
_cod_data_source_block 1
_cod_depositor_comments
;
The following automatic conversions were performed:

data item '_symmetry_cell_setting' value 'Monoclinic' was changed to
'monoclinic' in accordance with the
/home/saulius/struct/COD-crude-data/automatic-downloads/DataCite-retrospective/ACS/depositions/lib/dictionaries/cif_core.dic
dictionary named 'cif_core.dic' version 2.4.2 last updated on
2011-04-26.

Automatic conversion script
Id: cif_fix_values 6909 2019-04-08 15:41:33Z antanas 
;
_cod_original_sg_symbol_H-M Cc
_cod_database_code 4348689

loop_
_symmetry_equiv_pos_as_xyz
'x, y, z'
'x, -y, z+1/2'
'x+1/2, y+1/2, z'
'x+1/2, -y+1/2, z+1/2'

loop_
_atom_site_label
_atom_site_type_symbol
_atom_site_fract_x
_atom_site_fract_y
_atom_site_fract_z
_atom_site_U_iso_or_equiv
_atom_site_adp_type
_atom_site_occupancy
_atom_site_symmetry_multiplicity
_atom_site_calc_flag
_atom_site_refinement_flags
C1 C 0.2807(3) 0.93821(12) 0.0701(3) 0.0545(12) Uani 1 1 d .
H1 H 0.2220 0.9267 0.0588 0.065 Uiso 1 1 calc R
C2 C 0.2847(3) 0.97322(12) 0.0406(3) 0.0491(11) Uani 1 1 d .
H2 H 0.2288 0.9850 0.0108 0.059 Uiso 1 1 calc R
C3 C 0.3714(3) 0.99126(10) 0.0546(3) 0.0420(9) Uani 1 1 d .
C4 C 0.4525(3) 0.97170(11) 0.1001(3) 0.0448(10) Uani 1 1 d .
H4 H 0.5125 0.9822 0.1114 0.054 Uiso 1 1 calc R
C5 C 0.4426(3) 0.93662(11) 0.1280(3) 0.0464(10) Uani 1 1 d .
H5 H 0.4972 0.9239 0.1573 0.056 Uiso 1 1 calc R
C6 C 0.3773(3) 1.02918(11) 0.0247(3) 0.0447(10) Uani 1 1 d .
C7 C 0.3029(3) 1.04467(11) -0.0353(3) 0.0485(10) Uani 1 1 d .
H7 H 0.2470 1.0312 -0.0567 0.058 Uiso 1 1 calc R
C8 C 0.3103(3) 1.07969(11) -0.0638(3) 0.0488(11) Uani 1 1 d .
H8 H 0.2600 1.0892 -0.1052 0.059 Uiso 1 1 calc R
C9 C 0.3912(3) 1.10105(11) -0.0319(3) 0.0507(11) Uani 1 1 d .
C10 C 0.4663(4) 1.08593(13) 0.0278(3) 0.0633(15) Uani 1 1 d .
H10 H 0.5221 1.0995 0.0485 0.076 Uiso 1 1 calc R
C11 C 0.4600(4) 1.05133(12) 0.0570(3) 0.0604(15) Uani 1 1 d .
H11 H 0.5105 1.0421 0.0986 0.072 Uiso 1 1 calc R
C12 C 0.4506(3) 1.16649(11) -0.0326(3) 0.0473(10) Uani 1 1 d .
C13 C 0.4644(3) 1.19356(12) -0.0833(3) 0.0509(11) Uani 1 1 d .
H13 H 0.4368 1.1904 -0.1370 0.061 Uiso 1 1 calc R
C14 C 0.4912(4) 1.17233(11) 0.0469(3) 0.0574(13) Uani 1 1 d .
H14 H 0.4813 1.1551 0.0813 0.069 Uiso 1 1 calc R
C15 C 0.5460(4) 1.20343(12) 0.0754(3) 0.0567(13) Uani 1 1 d .
H15 H 0.5734 1.2066 0.1290 0.068 Uiso 1 1 calc R
C16 C 0.1789(4) 0.82425(12) 0.0475(3) 0.0527(12) Uani 1 1 d .
H16 H 0.1685 0.8470 0.0213 0.063 Uiso 1 1 calc R
C17 C 0.1144(3) 0.79591(11) 0.0183(3) 0.0478(12) Uani 1 1 d .
H17 H 0.0632 0.7996 -0.0275 0.057 Uiso 1 1 calc R
C18 C 0.1252(3) 0.76228(11) 0.0565(3) 0.0438(9) Uani 1 1 d .
C19 C 0.2031(3) 0.75899(11) 0.1254(3) 0.0585(13) Uani 1 1 d .
H19 H 0.2115 0.7373 0.1550 0.070 Uiso 1 1 calc R
C20 C 0.2676(4) 0.78793(12) 0.1499(3) 0.0634(15) Uani 1 1 d .
H20 H 0.3210 0.7845 0.1942 0.076 Uiso 1 1 calc R
C21 C 0.0614(3) 0.73010(10) 0.0258(3) 0.0424(9) Uani 1 1 d .
C22 C 0.0186(3) 0.72475(11) -0.0537(3) 0.0505(11) Uani 1 1 d .
H22 H 0.0266 0.7426 -0.0879 0.061 Uiso 1 1 calc R
C23 C 0.2089(3) 0.87292(11) 0.2400(3) 0.0427(9) Uani 1 1 d .
C24 C 0.1377(3) 0.86004(11) 0.2741(3) 0.0394(9) Uani 1 1 d .
C25 C 0.0487(3) 0.87679(12) 0.2546(3) 0.0461(10) Uani 1 1 d .
H25 H 0.0358 0.8981 0.2237 0.055 Uiso 1 1 calc R
C26 C -0.0201(4) 0.86246(12) 0.2799(3) 0.0489(12) Uani 1 1 d .
H26 H -0.0789 0.8742 0.2663 0.059 Uiso 1 1 calc R
C27 C -0.0025(3) 0.83020(11) 0.3263(3) 0.0409(9) Uani 1 1 d .
C28 C 0.0877(3) 0.81455(11) 0.3485(3) 0.0437(9) Uani 1 1 d .
H28 H 0.1019 0.7940 0.3816 0.052 Uiso 1 1 calc R
C29 C 0.1568(3) 0.82903(11) 0.3223(3) 0.0437(9) Uani 1 1 d .
H29 H 0.2163 0.8179 0.3372 0.052 Uiso 1 1 calc R
C30 C -0.1656(3) 0.82059(12) 0.3258(3) 0.0492(11) Uani 1 1 d .
C31 C 0.5363(3) 0.84447(13) 0.2487(3) 0.0494(11) Uani 1 1 d .
C32 C 0.6401(3) 0.83562(12) 0.2791(3) 0.0469(10) Uani 1 1 d .
C33 C 0.7054(3) 0.86318(12) 0.3156(3) 0.0489(12) Uani 1 1 d .
H33 H 0.6848 0.8867 0.3244 0.059 Uiso 1 1 calc R
C34 C 0.8028(3) 0.85519(14) 0.3392(3) 0.0564(12) Uani 1 1 d .
H34 H 0.8467 0.8735 0.3641 0.068 Uiso 1 1 calc R
C35 C 0.6721(3) 0.80066(12) 0.2676(3) 0.0541(12) Uani 1 1 d .
H35 H 0.6286 0.7820 0.2443 0.065 Uiso 1 1 calc R
C36 C 0.7677(3) 0.79330(12) 0.2903(3) 0.0505(11) Uani 1 1 d .
H36 H 0.7880 0.7697 0.2817 0.061 Uiso 1 1 calc R
C37 C 0.2927(3) 0.60759(12) 0.4556(3) 0.0522(11) Uani 1 1 d .
H37 H 0.2396 0.5967 0.4192 0.063 Uiso 1 1 calc R
C38 C 0.2821(3) 0.64121(12) 0.4868(3) 0.0492(10) Uani 1 1 d .
H38 H 0.2224 0.6523 0.4721 0.059 Uiso 1 1 calc R
C39 C 0.3589(3) 0.65912(10) 0.5402(3) 0.0412(9) Uani 1 1 d .
C40 C 0.4461(3) 0.64029(13) 0.5590(3) 0.0524(12) Uani 1 1 d .
H40 H 0.5008 0.6509 0.5941 0.063 Uiso 1 1 calc R
C41 C 0.4507(3) 0.60641(12) 0.5259(3) 0.0521(11) Uani 1 1 d .
H41 H 0.5095 0.5946 0.5400 0.062 Uiso 1 1 calc R
C42 C 0.3483(3) 0.69559(10) 0.5744(3) 0.0439(9) Uani 1 1 d .
C43 C 0.2662(3) 0.71590(12) 0.5463(3) 0.0507(11) Uani 1 1 d .
H43 H 0.2153 0.7058 0.5061 0.061 Uiso 1 1 calc R
C44 C 0.2556(3) 0.75063(12) 0.5748(3) 0.0534(11) Uani 1 1 d .
H44 H 0.1988 0.7636 0.5536 0.064 Uiso 1 1 calc R
C45 C 0.4221(3) 0.71090(11) 0.6376(3) 0.0464(10) Uani 1 1 d .
H45 H 0.4779 0.6974 0.6597 0.056 Uiso 1 1 calc R
C46 C 0.4131(3) 0.74516(11) 0.6671(3) 0.0498(10) Uani 1 1 d .
H46 H 0.4631 0.7545 0.7090 0.060 Uiso 1 1 calc R
C47 C 0.4525(4) 0.45370(12) 0.4561(3) 0.0700(16) Uani 1 1 d .
H47 H 0.3994 0.4507 0.4114 0.084 Uiso 1 1 calc R
C48 C 0.5127(3) 0.42375(12) 0.4826(3) 0.0626(14) Uani 1 1 d .
H48 H 0.5012 0.4016 0.4544 0.075 Uiso 1 1 calc R
C49 C 0.5898(3) 0.42640(10) 0.5505(3) 0.0463(10) Uani 1 1 d .
C50 C 0.6038(4) 0.46069(13) 0.5882(3) 0.0628(13) Uani 1 1 d .
H50 H 0.6551 0.4642 0.6339 0.075 Uiso 1 1 calc R
C51 C 0.5414(4) 0.48932(12) 0.5575(3) 0.0597(13) Uani 1 1 d .
H51 H 0.5518 0.5119 0.5843 0.072 Uiso 1 1 calc R
C52 C 0.6527(3) 0.39384(10) 0.5811(3) 0.0455(9) Uani 1 1 d .
C53 C 0.6715(4) 0.36831(11) 0.5305(3) 0.0534(12) Uani 1 1 d .
H53 H 0.6460 0.3724 0.4770 0.064 Uiso 1 1 calc R
C54 C 0.7270(4) 0.33731(12) 0.5581(3) 0.0557(12) Uani 1 1 d .
H54 H 0.7387 0.3207 0.5232 0.067 Uiso 1 1 calc R
C55 C 0.7662(3) 0.33057(11) 0.6384(3) 0.0477(10) Uani 1 1 d .
C56 C 0.7494(3) 0.35638(12) 0.6885(3) 0.0540(11) Uani 1 1 d .
H56 H 0.7757 0.3525 0.7419 0.065 Uiso 1 1 calc R
C57 C 0.6952(3) 0.38751(11) 0.6615(3) 0.0524(11) Uani 1 1 d .
H57 H 0.6864 0.4046 0.6967 0.063 Uiso 1 1 calc R
C58 C 0.8315(3) 0.26649(11) 0.6364(2) 0.0450(9) Uani 1 1 d .
C59 C 0.5292(3) 0.53472(11) 0.3601(3) 0.0491(10) Uani 1 1 d .
C60 C 0.6015(3) 0.52246(12) 0.3273(3) 0.0473(10) Uani 1 1 d .
C61 C 0.5863(3) 0.49035(12) 0.2807(3) 0.0511(10) Uani 1 1 d .
H61 H 0.5277 0.4784 0.2667 0.061 Uiso 1 1 calc R
C62 C 0.6535(3) 0.47625(13) 0.2556(3) 0.0547(12) Uani 1 1 d .
H62 H 0.6416 0.4547 0.2255 0.066 Uiso 1 1 calc R
C63 C 0.7409(3) 0.49387(12) 0.2747(3) 0.0509(10) Uani 1 1 d .
C64 C 0.7573(3) 0.52703(13) 0.3189(3) 0.0528(11) Uani 1 1 d .
H64 H 0.8146 0.5397 0.3302 0.063 Uiso 1 1 calc R
C65 C 0.6883(3) 0.54040(12) 0.3450(3) 0.0485(10) Uani 1 1 d .
H65 H 0.6998 0.5620 0.3752 0.058 Uiso 1 1 calc R
C66 C 0.9042(3) 0.48734(14) 0.2743(3) 0.0599(12) Uani 1 1 d .
C67 C 0.9743(4) 0.46113(16) 0.3117(4) 0.0724(15) Uani 1 1 d .
H67 H 0.9574 0.4376 0.3242 0.087 Uiso 1 1 calc R
C68 C 1.0691(4) 0.47059(17) 0.3300(4) 0.0754(17) Uani 1 1 d .
H68 H 1.1156 0.4528 0.3524 0.090 Uiso 1 1 calc R
C69 C 1.0955(4) 0.50582(16) 0.3156(3) 0.0644(13) Uani 1 1 d .
C70 C 1.0261(4) 0.53207(16) 0.2784(4) 0.0695(16) Uani 1 1 d .
H70 H 1.0433 0.5559 0.2680 0.083 Uiso 1 1 calc R
C71 C 0.9308(4) 0.52229(16) 0.2569(4) 0.0668(14) Uani 1 1 d .
H71 H 0.8844 0.5395 0.2305 0.080 Uiso 1 1 calc R
C72 C 0.2006(4) 0.5175(2) 0.3410(4) 0.0745(17) Uani 1 1 d .
C73 C 0.7840(3) 0.77513(11) 0.4775(3) 0.0504(11) Uani 1 1 d .
H73 H 0.7285 0.7625 0.4497 0.060 Uiso 1 1 calc R
C74 C 0.7768(3) 0.81036(11) 0.5056(3) 0.0515(11) Uani 1 1 d .
H74 H 0.7173 0.8207 0.4976 0.062 Uiso 1 1 calc R
C75 C 0.8580(4) 0.83040(12) 0.5457(3) 0.0458(8) Uani 1 1 d .
C76 C 0.9439(4) 0.81285(14) 0.5564(4) 0.0626(14) Uani 1 1 d .
H76 H 1.0007 0.8250 0.5828 0.075 Uiso 1 1 calc R
C77 C 0.9450(3) 0.77728(13) 0.5280(3) 0.0580(13) Uani 1 1 d .
H77 H 1.0035 0.7659 0.5370 0.070 Uiso 1 1 calc R
C78 C 0.8524(3) 0.86892(10) 0.5734(3) 0.0477(10) Uani 1 1 d .
C79 C 0.7700(4) 0.88996(14) 0.5434(4) 0.0712(18) Uani 1 1 d .
H79 H 0.7177 0.8797 0.5050 0.085 Uiso 1 1 calc R
C80 C 0.7639(4) 0.92571(13) 0.5693(4) 0.081(2) Uani 1 1 d .
H80 H 0.7081 0.9393 0.5480 0.097 Uiso 1 1 calc R
C81 C 0.8416(3) 0.94177(11) 0.6278(3) 0.0514(10) Uani 1 1 d .
C82 C 0.9239(3) 0.92067(11) 0.6587(3) 0.0512(10) Uani 1 1 d .
H82 H 0.9760 0.9306 0.6979 0.061 Uiso 1 1 calc R
C83 C 0.9284(3) 0.88475(11) 0.6313(3) 0.0481(10) Uani 1 1 d .
H83 H 0.9840 0.8710 0.6524 0.058 Uiso 1 1 calc R
C84 C 1.2802(4) 0.50654(11) 0.6309(3) 0.0552(13) Uani 1 1 d .
C85 C 1.2309(4) 0.51192(12) 0.5503(3) 0.0618(13) Uani 1 1 d .
H85 H 1.2383 0.4950 0.5142 0.074 Uiso 1 1 calc R
C86 C 1.1722(4) 0.54211(12) 0.5257(3) 0.0569(13) Uani 1 1 d .
H86 H 1.1387 0.5447 0.4727 0.068 Uiso 1 1 calc R
C87 C 1.1607(3) 0.56856(11) 0.5755(3) 0.0483(11) Uani 1 1 d .
C88 C 1.2122(3) 0.56423(11) 0.6554(3) 0.0539(11) Uani 1 1 d .
H88 H 1.2076 0.5822 0.6907 0.065 Uiso 1 1 calc R
C89 C 1.2694(4) 0.53348(12) 0.6814(3) 0.0597(13) Uani 1 1 d .
H89 H 1.3018 0.5307 0.7346 0.072 Uiso 1 1 calc R
C90 C 0.9506(4) 0.62569(12) 0.4590(3) 0.0607(13) Uani 1 1 d .
H90 H 0.8964 0.6223 0.4154 0.073 Uiso 1 1 calc R
C91 C 1.0132(4) 0.59623(12) 0.4837(3) 0.0592(13) Uani 1 1 d .
H91 H 1.0005 0.5736 0.4571 0.071 Uiso 1 1 calc R
C92 C 1.0949(3) 0.60034(11) 0.5483(3) 0.0455(10) Uani 1 1 d .
C93 C 1.1078(4) 0.63466(11) 0.5849(3) 0.0504(12) Uani 1 1 d .
H93 H 1.1611 0.6389 0.6288 0.061 Uiso 1 1 calc R
C94 C 1.0416(3) 0.66267(11) 0.5565(3) 0.0494(10) Uani 1 1 d .
H94 H 1.0521 0.6855 0.5823 0.059 Uiso 1 1 calc R
C95 C 0.6841(3) 0.68343(11) 0.3562(3) 0.0475(10) Uani 1 1 d .
C96 C 0.5815(3) 0.67350(10) 0.3262(3) 0.0442(9) Uani 1 1 d .
C97 C 0.5134(4) 0.69925(13) 0.2840(3) 0.0538(12) Uani 1 1 d .
H97 H 0.5330 0.7224 0.2720 0.065 Uiso 1 1 calc R
C98 C 0.4201(3) 0.69138(14) 0.2602(3) 0.0581(12) Uani 1 1 d .
H98 H 0.3761 0.7086 0.2304 0.070 Uiso 1 1 calc R
C99 C 0.3893(3) 0.65696(14) 0.2805(3) 0.0564(12) Uani 1 1 d .
C100 C 0.4546(4) 0.63149(12) 0.3219(4) 0.0564(12) Uani 1 1 d .
H100 H 0.4347 0.6087 0.3352 0.068 Uiso 1 1 calc R
C101 C 0.5504(4) 0.63947(12) 0.3442(3) 0.0515(11) Uani 1 1 d .
H101 H 0.5945 0.6217 0.3717 0.062 Uiso 1 1 calc R
C102 C 1.0095(3) 0.70876(12) 0.3595(3) 0.0468(10) Uani 1 1 d .
C103 C 1.0817(3) 0.69461(13) 0.3267(3) 0.0448(10) Uani 1 1 d .
C104 C 1.1679(3) 0.71263(12) 0.3418(3) 0.0489(10) Uani 1 1 d .
H104 H 1.1791 0.7349 0.3697 0.059 Uiso 1 1 calc R
H105 H 0.2939 0.7114 0.3252 0.059 Uiso 1 1 d R
C105 C 0.2383(3) 0.69832(13) 0.3161(3) 0.0499(11) Uani 1 1 d .
C106 C 0.2227(3) 0.66458(12) 0.2764(3) 0.0536(11) Uani 1 1 d .
C107 C 1.1356(3) 0.64647(15) 0.2588(3) 0.0609(13) Uani 1 1 d .
H107 H 1.1240 0.6245 0.2299 0.073 Uiso 1 1 calc R
C108 C 1.0670(3) 0.66112(14) 0.2844(3) 0.0572(12) Uani 1 1 d .
H108 H 1.0096 0.6486 0.2735 0.069 Uiso 1 1 calc R
Cd1 Cd 0.355386(17) 0.866900(6) 0.178662(17) 0.03916(7) Uani 1 1 d .
Cd2 Cd 0.38255(2) 0.535139(8) 0.416922(19) 0.04829(9) Uani 1 1 d .
Cd3 Cd 0.865538(17) 0.704750(7) 0.423758(17) 0.04237(8) Uani 1 1 d .
H2A H 0.361(3) 1.1396(10) -0.109(2) 0.019(9) Uiso 1 1 d .
H4A H -0.062(3) 0.7895(14) 0.354(3) 0.058(15) Uiso 1 1 d .
H6A H 0.857(4) 0.2996(15) 0.7196(10) 0.079(19) Uiso 1 1 d D
H10A H 0.881(4) 0.9816(15) 0.698(4) 0.068(18) Uiso 1 1 d .
N1 N 0.3594(2) 0.92002(8) 0.1152(2) 0.0422(8) Uani 1 1 d .
N2 N 0.3919(3) 1.13625(10) -0.0647(3) 0.0560(13) Uani 1 1 d .
N3 N 0.2563(3) 0.82067(9) 0.1122(2) 0.0470(9) Uani 1 1 d .
N4 N -0.0689(3) 0.81247(12) 0.3505(3) 0.0575(11) Uani 1 1 d .
N5 N 0.4670(3) 0.48698(9) 0.4919(2) 0.0515(9) Uani 1 1 d .
N6 N 0.8240(3) 0.30029(11) 0.6704(3) 0.0593(12) Uani 1 1 d D
N7 N 0.3769(2) 0.58929(9) 0.4750(2) 0.0468(8) Uani 1 1 d .
N8 N 0.8097(3) 0.47683(13) 0.2524(3) 0.0711(13) Uani 1 1 d .
H8A H 0.7892 0.4601 0.2135 0.085 Uiso 1 1 d R
N9 N 0.8671(2) 0.75834(9) 0.4883(2) 0.0504(9) Uani 1 1 d .
N10 N 0.8402(3) 0.97663(11) 0.6602(3) 0.0653(14) Uani 1 1 d .
N11 N 0.9641(3) 0.65875(9) 0.4947(2) 0.0499(9) Uani 1 1 d .
N12 N 0.2925(3) 0.64635(15) 0.2550(4) 0.0776(15) Uani 1 1 d .
H12A H 0.2764 0.6565 0.2071 0.093 Uiso 1 1 d R
O1 O 0.2935(2) 0.86056(10) 0.2719(2) 0.0541(8) Uani 1 1 d .
O2 O 0.1857(2) 0.89369(9) 0.1814(2) 0.0606(9) Uani 1 1 d .
O3 O 0.5107(2) 0.87747(9) 0.2585(3) 0.0658(11) Uani 1 1 d .
O4 O 0.4779(2) 0.82070(10) 0.2123(3) 0.0690(11) Uani 1 1 d .
O5 O 0.4441(2) 0.52314(10) 0.3254(2) 0.0585(8) Uani 1 1 d .
O6 O 0.5515(2) 0.55335(8) 0.4207(2) 0.0573(8) Uani 1 1 d .
O7 O 0.2582(3) 0.49353(14) 0.3800(3) 0.0879(13) Uani 1 1 d .
O8 O 0.2222(3) 0.54884(13) 0.3244(3) 0.0935(15) Uani 1 1 d .
O9 O 0.9271(2) 0.69353(10) 0.33208(19) 0.0557(8) Uani 1 1 d .
O10 O 1.0286(2) 0.73248(8) 0.4104(2) 0.0562(8) Uani 1 1 d .
O11 O 0.7082(2) 0.71522(9) 0.3455(2) 0.0639(9) Uani 1 1 d .
O12 O 0.7437(2) 0.65934(9) 0.3939(2) 0.0643(9) Uani 1 1 d .

loop_
_atom_site_aniso_label
_atom_site_aniso_U_11
_atom_site_aniso_U_22
_atom_site_aniso_U_33
_atom_site_aniso_U_23
_atom_site_aniso_U_13
_atom_site_aniso_U_12
C1 0.053(3) 0.043(2) 0.060(3) 0.010(2) 0.011(2) -0.0131(19)
C2 0.044(2) 0.043(2) 0.048(3) 0.0116(19) 0.000(2) -0.0021(18)
C3 0.048(2) 0.0334(17) 0.042(2) 0.0033(16) 0.0135(19) -0.0065(15)
C4 0.041(2) 0.0364(18) 0.059(3) 0.0066(17) 0.020(2) -0.0032(15)
C5 0.044(2) 0.0389(19) 0.061(3) 0.0099(18) 0.024(2) 0.0010(16)
C6 0.046(2) 0.0365(18) 0.045(3) 0.0034(16) 0.0071(19) -0.0082(15)
C7 0.053(2) 0.0359(19) 0.050(3) 0.0038(17) 0.009(2) -0.0092(17)
C8 0.051(2) 0.0364(18) 0.045(3) 0.0072(17) -0.001(2) -0.0072(16)
C9 0.063(3) 0.0324(18) 0.049(3) 0.0013(17) 0.009(2) -0.0103(17)
C10 0.056(3) 0.048(2) 0.066(4) 0.012(2) -0.005(2) -0.017(2)
C11 0.054(3) 0.041(2) 0.065(4) 0.011(2) -0.007(2) -0.0115(19)
C12 0.055(2) 0.0338(18) 0.050(3) 0.0022(17) 0.015(2) -0.0077(17)
C13 0.064(3) 0.042(2) 0.036(2) 0.0028(17) 0.005(2) -0.0143(19)
C14 0.082(3) 0.037(2) 0.045(3) 0.0054(18) 0.012(2) -0.017(2)
C15 0.073(3) 0.047(2) 0.044(3) -0.0009(19) 0.012(2) -0.020(2)
C16 0.069(3) 0.036(2) 0.049(3) 0.0030(18) 0.014(2) -0.0087(19)
C17 0.046(3) 0.041(2) 0.046(3) 0.0044(18) 0.003(2) -0.0076(17)
C18 0.051(2) 0.0373(18) 0.043(2) -0.0042(16) 0.0151(19) -0.0054(16)
C19 0.070(3) 0.0331(19) 0.055(3) 0.0079(18) -0.001(2) -0.0101(19)
C20 0.061(3) 0.039(2) 0.067(3) 0.005(2) -0.008(2) -0.012(2)
C21 0.047(2) 0.0322(17) 0.046(3) -0.0004(16) 0.0138(19) -0.0051(15)
C22 0.066(3) 0.041(2) 0.043(3) 0.0058(17) 0.017(2) -0.0102(18)
C23 0.045(2) 0.0417(19) 0.046(3) -0.0089(18) 0.022(2) -0.0075(16)
C24 0.037(2) 0.0397(18) 0.044(3) -0.0042(17) 0.0171(18) -0.0057(16)
C25 0.046(2) 0.0377(18) 0.056(3) 0.0061(19) 0.019(2) -0.0015(17)
C26 0.037(2) 0.048(2) 0.060(3) 0.011(2) 0.015(2) 0.0056(17)
C27 0.0353(18) 0.045(2) 0.043(2) 0.0023(17) 0.0147(17) -0.0020(15)
C28 0.0378(19) 0.0447(19) 0.047(2) 0.0072(17) 0.0128(18) 0.0047(15)
C29 0.0343(18) 0.045(2) 0.052(3) 0.0006(18) 0.0146(18) 0.0030(15)
C30 0.045(2) 0.052(2) 0.057(3) 0.015(2) 0.025(2) 0.0051(18)
C31 0.037(2) 0.058(2) 0.056(3) 0.016(2) 0.019(2) 0.0007(18)
C32 0.039(2) 0.048(2) 0.056(3) 0.0115(19) 0.0189(19) -0.0015(17)
C33 0.038(2) 0.046(2) 0.066(4) 0.0071(19) 0.020(2) 0.0039(16)
C34 0.047(3) 0.053(2) 0.068(4) 0.002(2) 0.019(2) -0.004(2)
C35 0.051(2) 0.042(2) 0.070(3) 0.000(2) 0.022(2) -0.0116(18)
C36 0.048(2) 0.041(2) 0.069(3) 0.006(2) 0.028(2) 0.0016(17)
C37 0.044(2) 0.048(2) 0.058(3) -0.009(2) 0.009(2) -0.0001(17)
C38 0.042(2) 0.0424(19) 0.059(3) -0.0067(19) 0.013(2) 0.0045(16)
C39 0.0445(19) 0.0378(19) 0.040(2) -0.0004(16) 0.0127(17) 0.0010(16)
C40 0.045(2) 0.047(2) 0.059(3) -0.008(2) 0.009(2) 0.0058(18)
C41 0.039(2) 0.050(2) 0.062(3) -0.004(2) 0.011(2) 0.0147(17)
C42 0.052(2) 0.0348(18) 0.041(2) -0.0024(16) 0.0116(18) 0.0051(16)
C43 0.046(2) 0.048(2) 0.047(3) -0.014(2) 0.002(2) 0.0062(19)
C44 0.047(2) 0.045(2) 0.056(3) -0.0038(19) 0.002(2) 0.0169(18)
C45 0.045(2) 0.0396(19) 0.043(2) 0.0007(17) 0.0002(18) 0.0074(16)
C46 0.050(2) 0.045(2) 0.044(2) -0.0069(18) 0.0033(19) 0.0049(17)
C47 0.075(3) 0.042(2) 0.066(3) -0.005(2) -0.011(3) 0.006(2)
C48 0.063(3) 0.039(2) 0.064(3) -0.011(2) -0.005(2) 0.0061(19)
C49 0.054(2) 0.0333(18) 0.047(2) 0.0007(17) 0.011(2) 0.0061(16)
C50 0.069(3) 0.047(2) 0.054(3) -0.009(2) -0.003(2) 0.010(2)
C51 0.069(3) 0.039(2) 0.058(3) -0.007(2) 0.004(2) 0.013(2)
C52 0.048(2) 0.0385(18) 0.045(2) -0.0030(16) 0.0093(18) 0.0060(16)
C53 0.072(3) 0.044(2) 0.036(3) -0.0005(17) 0.008(2) 0.0125(19)
C54 0.076(3) 0.046(2) 0.041(3) -0.0062(18) 0.014(2) 0.023(2)
C55 0.053(2) 0.0369(19) 0.043(2) -0.0030(17) 0.0032(19) 0.0082(16)
C56 0.066(3) 0.048(2) 0.039(2) -0.0029(19) 0.007(2) 0.012(2)
C57 0.061(2) 0.045(2) 0.044(2) -0.0080(18) 0.009(2) 0.0130(18)
C58 0.051(2) 0.0400(18) 0.039(2) -0.0046(16) 0.0083(18) 0.0097(16)
C59 0.049(2) 0.045(2) 0.050(3) 0.0081(18) 0.012(2) 0.0078(17)
C60 0.047(2) 0.043(2) 0.048(3) 0.0055(18) 0.0116(19) 0.0074(17)
C61 0.046(2) 0.049(2) 0.054(3) -0.0021(19) 0.0102(19) 0.0014(17)
C62 0.057(3) 0.047(2) 0.057(3) -0.008(2) 0.015(2) 0.0002(19)
C63 0.055(2) 0.052(2) 0.048(3) -0.0005(19) 0.021(2) 0.0125(19)
C64 0.044(2) 0.055(2) 0.060(3) -0.009(2) 0.018(2) 0.0008(19)
C65 0.049(2) 0.044(2) 0.049(3) -0.0035(18) 0.012(2) 0.0043(17)
C66 0.055(3) 0.065(3) 0.065(3) -0.019(2) 0.027(2) 0.001(2)
C67 0.073(3) 0.066(3) 0.079(4) -0.010(3) 0.026(3) 0.010(3)
C68 0.064(3) 0.088(4) 0.069(4) -0.016(3) 0.015(3) 0.015(3)
C69 0.053(3) 0.082(3) 0.056(3) -0.022(3) 0.017(2) 0.008(2)
C70 0.061(3) 0.076(3) 0.073(4) -0.015(3) 0.026(3) 0.008(3)
C71 0.049(3) 0.073(3) 0.075(4) -0.007(3) 0.017(3) 0.013(2)
C72 0.053(3) 0.109(5) 0.058(3) -0.032(3) 0.014(3) 0.019(3)
C73 0.046(2) 0.0384(19) 0.072(3) -0.0086(19) 0.026(2) -0.0052(16)
C74 0.048(2) 0.041(2) 0.071(3) -0.007(2) 0.027(2) 0.0050(17)
C75 0.058(2) 0.0360(16) 0.045(2) 0.0023(15) 0.0192(18) 0.0022(15)
C76 0.059(3) 0.052(3) 0.071(4) -0.013(2) 0.015(3) 0.007(2)
C77 0.046(2) 0.053(2) 0.068(3) -0.011(2) 0.011(2) 0.0091(19)
C78 0.057(3) 0.0362(19) 0.048(3) -0.0006(16) 0.015(2) 0.0041(16)
C79 0.066(3) 0.050(3) 0.071(4) -0.017(2) -0.011(3) 0.014(2)
C80 0.071(3) 0.049(2) 0.087(4) -0.015(3) -0.019(3) 0.026(2)
C81 0.061(2) 0.0371(18) 0.047(2) -0.0011(17) 0.006(2) 0.0105(17)
C82 0.057(2) 0.0404(19) 0.049(3) -0.0030(17) 0.009(2) 0.0018(17)
C83 0.051(2) 0.0387(19) 0.051(3) 0.0016(18) 0.013(2) 0.0075(17)
C84 0.065(3) 0.038(2) 0.047(3) -0.0013(18) -0.001(2) 0.0114(19)
C85 0.091(4) 0.045(2) 0.048(3) -0.002(2) 0.022(3) 0.021(2)
C86 0.082(3) 0.044(2) 0.038(3) 0.0032(19) 0.012(2) 0.012(2)
C87 0.059(3) 0.0359(18) 0.044(3) 0.0010(17) 0.010(2) 0.0103(17)
C88 0.064(3) 0.042(2) 0.046(3) -0.0051(18) 0.008(2) 0.0137(18)
C89 0.074(3) 0.048(2) 0.042(3) -0.0030(19) 0.002(2) 0.016(2)
C90 0.070(3) 0.046(2) 0.052(3) 0.000(2) 0.003(2) 0.011(2)
C91 0.074(3) 0.039(2) 0.054(3) -0.0005(19) 0.008(2) 0.012(2)
C92 0.054(2) 0.0364(18) 0.046(3) 0.0052(17) 0.017(2) 0.0087(16)
C93 0.064(3) 0.044(2) 0.041(3) -0.0011(17) 0.014(2) 0.0118(18)
C94 0.062(3) 0.0395(19) 0.047(3) 0.0000(18) 0.020(2) 0.0107(18)
C95 0.047(2) 0.048(2) 0.052(3) -0.0078(19) 0.023(2) 0.0007(17)
C96 0.0425(19) 0.0420(19) 0.051(3) -0.0018(17) 0.0196(18) 0.0038(15)
C97 0.056(3) 0.047(2) 0.064(3) 0.003(2) 0.027(2) 0.0093(19)
C98 0.043(2) 0.061(3) 0.068(4) 0.003(2) 0.017(2) 0.016(2)
C99 0.045(2) 0.059(3) 0.071(3) -0.022(2) 0.027(2) -0.0028(19)
C100 0.062(3) 0.049(3) 0.064(3) -0.007(2) 0.029(3) -0.0105(19)
C101 0.053(3) 0.046(2) 0.056(3) -0.0007(19) 0.019(2) -0.0012(18)
C102 0.038(2) 0.056(2) 0.046(3) 0.020(2) 0.0137(18) 0.0104(17)
C103 0.035(2) 0.053(2) 0.046(3) 0.011(2) 0.0132(18) 0.0064(18)
C104 0.040(2) 0.051(2) 0.056(3) 0.000(2) 0.0166(19) 0.0069(18)
C105 0.039(2) 0.053(2) 0.059(3) -0.002(2) 0.019(2) -0.0034(18)
C106 0.046(2) 0.058(2) 0.058(3) -0.008(2) 0.020(2) 0.0031(18)
C107 0.050(2) 0.068(3) 0.065(3) -0.015(2) 0.020(2) -0.006(2)
C108 0.043(2) 0.069(3) 0.058(3) -0.007(2) 0.014(2) -0.007(2)
Cd1 0.03894(14) 0.03228(12) 0.04791(18) 0.00219(11) 0.01708(13) -0.00399(10)
Cd2 0.05191(17) 0.03887(13) 0.05035(19) -0.00283(14) 0.01279(14) 0.01008(12)
Cd3 0.04276(15) 0.03393(12) 0.05267(19) 0.00088(13) 0.01930(13) 0.00448(11)
N1 0.0463(18) 0.0349(15) 0.047(2) 0.0036(14) 0.0185(16) -0.0031(13)
N2 0.074(3) 0.0401(18) 0.034(3) 0.0066(14) -0.008(2) -0.0156(16)
N3 0.053(2) 0.0324(15) 0.049(2) -0.0035(14) 0.0097(18) -0.0099(14)
N4 0.043(2) 0.057(2) 0.072(3) 0.022(2) 0.020(2) 0.0106(17)
N5 0.057(2) 0.0409(17) 0.050(2) 0.0017(15) 0.0093(18) 0.0038(15)
N6 0.069(3) 0.0470(19) 0.045(3) -0.0082(17) -0.002(2) 0.0214(17)
N7 0.0470(18) 0.0395(16) 0.052(2) -0.0051(15) 0.0154(16) 0.0047(13)
N8 0.065(3) 0.071(3) 0.089(4) -0.032(2) 0.041(3) -0.002(2)
N9 0.0512(19) 0.0401(16) 0.063(2) -0.0044(16) 0.0230(18) 0.0057(14)
N10 0.076(3) 0.0377(17) 0.063(3) -0.0102(18) -0.001(2) 0.0189(18)
N11 0.058(2) 0.0393(17) 0.051(2) 0.0021(16) 0.0160(19) 0.0076(15)
N12 0.048(2) 0.093(3) 0.102(4) -0.036(3) 0.039(2) -0.007(2)
O1 0.0339(14) 0.082(2) 0.046(2) -0.0082(16) 0.0132(14) -0.0041(13)
O2 0.068(2) 0.0527(17) 0.074(3) 0.0110(16) 0.0404(19) 0.0030(15)
O3 0.0441(17) 0.0514(18) 0.094(3) 0.0103(19) 0.0140(18) 0.0054(15)
O4 0.0388(16) 0.067(2) 0.095(3) -0.011(2) 0.0142(18) -0.0007(15)
O5 0.0481(16) 0.076(2) 0.0466(19) 0.0007(15) 0.0100(14) 0.0050(14)
O6 0.0575(17) 0.0468(15) 0.070(2) -0.0077(15) 0.0248(16) 0.0030(13)
O7 0.055(2) 0.131(4) 0.074(3) -0.001(3) 0.018(2) 0.017(2)
O8 0.059(2) 0.086(3) 0.121(4) -0.043(3) 0.012(2) -0.001(2)
O9 0.0357(14) 0.089(2) 0.0429(18) 0.0075(16) 0.0142(13) 0.0036(14)
O10 0.0511(16) 0.0542(17) 0.069(2) -0.0043(15) 0.0286(16) 0.0018(13)
O11 0.0492(17) 0.0485(17) 0.089(3) 0.0014(17) 0.0180(17) -0.0057(14)
O12 0.0454(16) 0.0587(18) 0.087(3) 0.0161(17) 0.0201(17) 0.0084(14)

loop_
_atom_type_symbol
_atom_type_description
_atom_type_scat_dispersion_real
_atom_type_scat_dispersion_imag
_atom_type_scat_source
C C 0.0033 0.0016 'International Tables Vol C Tables 4.2.6.8 and 6.1.1.4'
H H 0.0000 0.0000 'International Tables Vol C Tables 4.2.6.8 and 6.1.1.4'
N N 0.0061 0.0033 'International Tables Vol C Tables 4.2.6.8 and 6.1.1.4'
O O 0.0106 0.0060 'International Tables Vol C Tables 4.2.6.8 and 6.1.1.4'
Cd Cd -0.8075 1.2024 'International Tables Vol C Tables 4.2.6.8 and 6.1.1.4'

loop_
_geom_angle_atom_site_label_1
_geom_angle_atom_site_label_2
_geom_angle_atom_site_label_3
_geom_angle
_geom_angle_site_symmetry_1
_geom_angle_site_symmetry_3
N1 C1 C2 122.1(4) . .
C1 C2 C3 120.9(4) . .
C2 C3 C4 116.2(4) . .
C2 C3 C6 121.9(4) . .
C4 C3 C6 121.9(4) . .
C5 C4 C3 119.3(4) . .
N1 C5 C4 123.8(4) . .
C7 C6 C11 117.2(4) . .
C7 C6 C3 121.8(4) . .
C11 C6 C3 121.0(4) . .
C8 C7 C6 121.1(4) . .
C7 C8 C9 121.2(4) . .
C10 C9 C8 118.4(4) . .
C10 C9 N2 124.6(4) . .
C8 C9 N2 116.9(4) . .
C11 C10 C9 121.1(4) . .
C10 C11 C6 120.9(4) . .
C14 C12 N2 123.1(4) . .
C14 C12 C13 118.4(4) . .
N2 C12 C13 118.3(4) . .
C22 C13 C12 120.1(4) 3 .
C15 C14 C12 120.6(4) . .
C14 C15 C21 121.4(5) . 3
N3 C16 C17 123.2(4) . .
C18 C17 C16 120.4(4) . .
C17 C18 C19 116.6(4) . .
C17 C18 C21 122.9(4) . .
C19 C18 C21 120.5(4) . .
C20 C19 C18 120.2(4) . .
N3 C20 C19 122.6(4) . .
C22 C21 C15 117.9(4) . 3_445
C22 C21 C18 120.7(4) . .
C15 C21 C18 121.4(4) 3_445 .
C13 C22 C21 121.5(4) 3_445 .
O2 C23 O1 122.4(4) . .
O2 C23 C24 121.0(4) . .
O1 C23 C24 116.5(4) . .
C29 C24 C25 118.5(4) . .
C29 C24 C23 119.7(4) . .
C25 C24 C23 121.6(4) . .
C26 C25 C24 121.4(4) . .
C25 C26 C27 120.4(4) . .
N4 C27 C28 117.4(4) . .
N4 C27 C26 124.6(4) . .
C28 C27 C26 118.1(4) . .
C29 C28 C27 121.2(4) . .
C24 C29 C28 120.4(4) . .
C34 C30 N4 120.9(5) 1_455 .
C34 C30 C36 118.6(4) 1_455 1_455
N4 C30 C36 120.4(4) . 1_455
O4 C31 O3 121.4(4) . .
O4 C31 C32 120.5(4) . .
O3 C31 C32 118.0(4) . .
C35 C32 C33 119.4(4) . .
C35 C32 C31 120.5(4) . .
C33 C32 C31 120.0(4) . .
C32 C33 C34 119.4(4) . .
C30 C34 C33 120.9(5) 1_655 .
C36 C35 C32 120.6(4) . .
C35 C36 C30 121.0(4) . 1_655
N7 C37 C38 123.3(4) . .
C37 C38 C39 121.0(4) . .
C38 C39 C40 115.5(4) . .
C38 C39 C42 121.5(4) . .
C40 C39 C42 123.1(4) . .
C41 C40 C39 120.1(4) . .
N7 C41 C40 124.2(4) . .
C43 C42 C45 116.9(4) . .
C43 C42 C39 121.6(4) . .
C45 C42 C39 121.5(4) . .
C42 C43 C44 122.9(4) . .
C43 C44 C58 119.8(4) . 3_455
C46 C45 C42 121.1(4) . .
C45 C46 C58 122.0(4) . 3_455
N5 C47 C48 122.9(4) . .
C47 C48 C49 120.5(4) . .
C48 C49 C50 116.4(4) . .
C48 C49 C52 120.9(4) . .
C50 C49 C52 122.7(4) . .
C51 C50 C49 119.5(4) . .
N5 C51 C50 124.4(4) . .
C53 C52 C57 117.7(4) . .
C53 C52 C49 120.9(4) . .
C57 C52 C49 121.5(4) . .
C54 C53 C52 121.4(5) . .
C53 C54 C55 120.4(4) . .
C56 C55 N6 118.3(4) . .
C56 C55 C54 118.1(4) . .
N6 C55 C54 123.5(4) . .
C57 C56 C55 121.8(4) . .
C56 C57 C52 120.6(4) . .
N6 C58 C46 119.9(4) . 3_545
N6 C58 C44 122.7(4) . 3_545
C46 C58 C44 117.2(4) 3_545 3_545
O6 C59 O5 122.2(5) . .
O6 C59 C60 121.0(4) . .
O5 C59 C60 116.7(4) . .
C65 C60 C61 117.7(4) . .
C65 C60 C59 122.0(4) . .
C61 C60 C59 120.1(4) . .
C62 C61 C60 122.1(4) . .
C61 C62 C63 120.0(4) . .
N8 C63 C62 117.7(4) . .
N8 C63 C64 122.8(4) . .
C62 C63 C64 119.4(4) . .
C65 C64 C63 119.4(4) . .
C64 C65 C60 121.3(4) . .
C71 C66 N8 121.8(5) . .
C71 C66 C67 119.4(5) . .
N8 C66 C67 118.7(5) . .
C68 C67 C66 119.3(6) . .
C69 C68 C67 121.2(5) . .
C68 C69 C70 119.7(5) . .
C68 C69 C72 121.6(5) . 1_655
C70 C69 C72 118.7(6) . 1_655
C71 C70 C69 119.4(6) . .
C66 C71 C70 120.9(5) . .
O8 C72 O7 125.1(6) . .
O8 C72 C69 120.0(5) . 1_455
O7 C72 C69 114.9(6) . 1_455
N9 C73 C74 123.0(4) . .
C73 C74 C75 120.2(4) . .
C76 C75 C74 116.4(4) . .
C76 C75 C78 122.2(5) . .
C74 C75 C78 121.3(4) . .
C77 C76 C75 119.8(5) . .
N9 C77 C76 123.7(4) . .
C83 C78 C79 117.9(4) . .
C83 C78 C75 120.9(4) . .
C79 C78 C75 121.2(4) . .
C80 C79 C78 121.5(5) . .
C79 C80 C81 120.4(4) . .
N10 C81 C82 117.2(4) . .
N10 C81 C80 124.3(4) . .
C82 C81 C80 118.4(4) . .
C81 C82 C83 120.2(4) . .
C78 C83 C82 121.7(4) . .
C89 C84 N10 119.5(4) . 3_545
C89 C84 C85 117.4(4) . .
N10 C84 C85 123.1(4) 3_545 .
C86 C85 C84 119.7(4) . .
C87 C86 C85 122.9(5) . .
C86 C87 C88 117.7(4) . .
C86 C87 C92 122.2(4) . .
C88 C87 C92 120.1(4) . .
C89 C88 C87 120.2(4) . .
C88 C89 C84 122.0(4) . .
N11 C90 C91 123.1(5) . .
C90 C91 C92 120.0(4) . .
C93 C92 C91 116.2(4) . .
C93 C92 C87 123.8(4) . .
C91 C92 C87 119.9(4) . .
C92 C93 C94 120.1(5) . .
N11 C94 C93 123.5(4) . .
O11 C95 O12 121.8(4) . .
O11 C95 C96 119.1(4) . .
O12 C95 C96 119.1(4) . .
C101 C96 C97 118.1(4) . .
C101 C96 C95 120.9(4) . .
C97 C96 C95 120.9(4) . .
C98 C97 C96 121.5(5) . .
C97 C98 C99 119.8(4) . .
C100 C99 C98 119.5(4) . .
C100 C99 N12 117.6(5) . .
C98 C99 N12 122.7(5) . .
C99 C100 C101 120.1(5) . .
C100 C101 C96 120.9(4) . .
O10 C102 O9 122.4(4) . .
O10 C102 C103 122.0(4) . .
O9 C102 C103 115.6(4) . .
C104 C103 C108 117.8(4) . .
C104 C103 C102 121.2(4) . .
C108 C103 C102 120.8(4) . .
C103 C104 C105 121.7(4) . 1_655
C106 C105 C104 119.1(4) . 1_455
C105 C106 C107 120.1(4) . 1_455
C105 C106 N12 123.0(4) . .
C107 C106 N12 116.8(4) 1_455 .
C108 C107 C106 119.8(5) . 1_655
C107 C108 C103 121.3(4) . .
O1 Cd1 N1 125.35(13) . .
O1 Cd1 N3 88.07(14) . .
N1 Cd1 N3 118.06(13) . .
O1 Cd1 O3 97.44(14) . .
N1 Cd1 O3 89.25(13) . .
N3 Cd1 O3 141.78(12) . .
O1 Cd1 O4 102.71(14) . .
N1 Cd1 O4 124.44(13) . .
N3 Cd1 O4 86.41(12) . .
O3 Cd1 O4 55.45(12) . .
O5 Cd2 N7 128.59(13) . .
O5 Cd2 N5 90.96(14) . .
N7 Cd2 N5 118.31(14) . .
O5 Cd2 O7 99.21(14) . .
N7 Cd2 O7 122.94(14) . .
N5 Cd2 O7 85.05(14) . .
O5 Cd2 O8 94.75(15) . .
N7 Cd2 O8 88.01(13) . .
N5 Cd2 O8 140.06(15) . .
O7 Cd2 O8 55.01(16) . .
O5 Cd2 O6 53.92(11) . .
N7 Cd2 O6 88.03(11) . .
N5 Cd2 O6 80.74(12) . .
O7 Cd2 O6 148.98(13) . .
O8 Cd2 O6 132.95(16) . .
O9 Cd3 N9 128.41(14) . .
O9 Cd3 N11 86.60(14) . .
N9 Cd3 N11 115.36(14) . .
O9 Cd3 O11 99.41(13) . .
N9 Cd3 O11 90.57(13) . .
N11 Cd3 O11 141.46(13) . .
C5 N1 C1 117.5(3) . .
C5 N1 Cd1 118.7(3) . .
C1 N1 Cd1 123.4(3) . .
C12 N2 C9 128.2(4) . .
C20 N3 C16 116.9(4) . .
C20 N3 Cd1 114.7(3) . .
C16 N3 Cd1 127.3(3) . .
C27 N4 C30 126.0(4) . .
C51 N5 C47 116.1(4) . .
C51 N5 Cd2 127.6(3) . .
C47 N5 Cd2 114.4(3) . .
C58 N6 C55 129.2(4) . .
C41 N7 C37 116.0(3) . .
C41 N7 Cd2 125.2(3) . .
C37 N7 Cd2 118.7(3) . .
C63 N8 C66 126.3(4) . .
C77 N9 C73 116.9(4) . .
C77 N9 Cd3 124.7(3) . .
C73 N9 Cd3 117.8(3) . .
C84 N10 C81 129.5(4) 3_455 .
C94 N11 C90 117.0(4) . .
C94 N11 Cd3 127.9(3) . .
C90 N11 Cd3 113.7(3) . .
C106 N12 C99 124.3(4) . .
C23 O1 Cd1 103.1(3) . .
C31 O3 Cd1 92.7(3) . .
C31 O4 Cd1 90.1(3) . .
C59 O5 Cd2 99.6(3) . .
C59 O6 Cd2 83.1(3) . .
C72 O7 Cd2 93.1(4) . .
C72 O8 Cd2 85.8(4) . .
C102 O9 Cd3 103.0(3) . .
C95 O11 Cd3 92.6(3) . .

loop_
_geom_bond_atom_site_label_1
_geom_bond_atom_site_label_2
_geom_bond_distance
_geom_bond_site_symmetry_2
C1 N1 1.352(6) .
C1 C2 1.374(6) .
C2 C3 1.395(6) .
C3 C4 1.402(6) .
C3 C6 1.478(5) .
C4 C5 1.383(5) .
C5 N1 1.328(5) .
C6 C7 1.382(6) .
C6 C11 1.418(6) .
C7 C8 1.377(5) .
C8 C9 1.383(6) .
C9 C10 1.380(7) .
C9 N2 1.397(5) .
C10 C11 1.365(6) .
C12 C14 1.384(7) .
C12 N2 1.392(5) .
C12 C13 1.404(6) .
C13 C22 1.378(6) 3
C14 C15 1.376(6) .
C15 C21 1.389(6) 3
C16 N3 1.349(6) .
C16 C17 1.377(6) .
C17 C18 1.372(6) .
C18 C19 1.398(6) .
C18 C21 1.478(5) .
C19 C20 1.383(6) .
C20 N3 1.340(6) .
C21 C22 1.386(6) .
C21 C15 1.389(6) 3_445
C22 C13 1.378(6) 3_445
C23 O2 1.249(6) .
C23 O1 1.280(5) .
C23 C24 1.484(6) .
C24 C29 1.385(6) .
C24 C25 1.394(6) .
C25 C26 1.368(7) .
C26 C27 1.403(6) .
C27 N4 1.377(6) .
C27 C28 1.391(5) .
C28 C29 1.382(6) .
C30 C34 1.378(7) 1_455
C30 N4 1.394(6) .
C30 C36 1.389(7) 1_455
C31 O4 1.237(6) .
C31 O3 1.274(6) .
C31 C32 1.496(6) .
C32 C35 1.383(6) .
C32 C33 1.389(6) .
C33 C34 1.404(7) .
C34 C30 1.378(7) 1_655
C35 C36 1.374(7) .
C36 C30 1.389(7) 1_655
C37 N7 1.357(5) .
C37 C38 1.365(6) .
C38 C39 1.384(6) .
C39 C40 1.405(6) .
C39 C42 1.479(6) .
C40 C41 1.368(6) .
C41 N7 1.326(6) .
C42 C43 1.370(6) .
C42 C45 1.407(6) .
C43 C44 1.378(6) .
C44 C58 1.416(6) 3_455
C45 C46 1.365(6) .
C46 C58 1.387(6) 3_455
C47 N5 1.340(6) .
C47 C48 1.378(6) .
C48 C49 1.378(6) .
C49 C50 1.387(6) .
C49 C52 1.483(5) .
C50 C51 1.371(6) .
C51 N5 1.330(6) .
C52 C53 1.396(6) .
C52 C57 1.404(6) .
C53 C54 1.375(6) .
C54 C55 1.401(7) .
C55 C56 1.383(6) .
C55 N6 1.386(5) .
C56 C57 1.368(6) .
C58 N6 1.382(5) .
C58 C46 1.387(6) 3_545
C58 C44 1.416(6) 3_545
C59 O6 1.236(6) .
C59 O5 1.284(5) .
C59 C60 1.474(7) .
C60 C65 1.387(6) .
C60 C61 1.402(6) .
C61 C62 1.342(7) .
C62 C63 1.387(6) .
C63 N8 1.377(6) .
C63 C64 1.408(6) .
C64 C65 1.367(7) .
C66 C71 1.383(8) .
C66 N8 1.386(6) .
C66 C67 1.399(7) .
C67 C68 1.387(8) .
C68 C69 1.375(8) .
C69 C70 1.394(8) .
C69 C72 1.540(8) 1_655
C70 C71 1.390(8) .
C72 O8 1.235(8) .
C72 O7 1.251(7) .
C72 C69 1.540(8) 1_455
C73 N9 1.335(5) .
C73 C74 1.380(6) .
C74 C75 1.386(7) .
C75 C76 1.386(7) .
C75 C78 1.481(6) .
C76 C77 1.378(6) .
C77 N9 1.330(6) .
C78 C83 1.382(6) .
C78 C79 1.389(6) .
C79 C80 1.379(7) .
C80 C81 1.404(7) .
C81 N10 1.385(5) .
C81 C82 1.391(6) .
C82 C83 1.391(6) .
C84 C89 1.383(7) .
C84 N10 1.383(6) 3_545
C84 C85 1.416(7) .
C85 C86 1.369(6) .
C86 C87 1.365(7) .
C87 C88 1.404(6) .
C87 C92 1.476(5) .
C88 C89 1.377(6) .
C90 N11 1.332(6) .
C90 C91 1.381(6) .
C91 C92 1.386(7) .
C92 C93 1.381(6) .
C93 C94 1.381(6) .
C94 N11 1.320(6) .
C95 O11 1.231(5) .
C95 O12 1.262(5) .
C95 C96 1.488(6) .
C96 C101 1.384(6) .
C96 C97 1.395(6) .
C97 C98 1.345(7) .
C98 C99 1.410(7) .
C99 C100 1.362(7) .
C99 N12 1.415(6) .
C100 C101 1.382(7) .
C102 O10 1.218(6) .
C102 O9 1.285(5) .
C102 C103 1.495(6) .
C103 C104 1.385(6) .
C103 C108 1.402(7) .
C104 C105 1.392(6) 1_655
C105 C106 1.387(6) .
C105 C104 1.392(6) 1_455
C106 C107 1.393(6) 1_455
C106 N12 1.399(6) .
C107 C108 1.373(7) .
C107 C106 1.393(6) 1_655
Cd1 O1 2.214(4) .
Cd1 N1 2.239(3) .
Cd1 N3 2.276(3) .
Cd1 O3 2.316(3) .
Cd1 O4 2.391(3) .
Cd2 O5 2.213(4) .
Cd2 N7 2.226(3) .
Cd2 N5 2.293(4) .
Cd2 O7 2.300(5) .
Cd2 O8 2.467(4) .
Cd2 O6 2.595(3) .
Cd3 O9 2.210(3) .
Cd3 N9 2.249(3) .
Cd3 N11 2.294(4) .
Cd3 O11 2.331(3) .
N10 C84 1.383(6) 3_455

loop_
_geom_hbond_atom_site_label_D
_geom_hbond_atom_site_label_H
_geom_hbond_atom_site_label_A
_geom_hbond_distance_DH
_geom_hbond_distance_HA
_geom_hbond_distance_DA
_geom_hbond_angle_DHA
_geom_hbond_site_symmetry_A
N4 H4A O10 0.83(5) 2.47(5) 3.231(5) 153(4) 1_455
N10 H10A O5 0.78(6) 2.19(6) 2.881(6) 149(6) 4_565
N6 H6A O9 0.863(10) 1.977(15) 2.833(6) 171(5) 2_565
N2 H2A O1 0.79(4) 2.06(4) 2.840(6) 169(4) 2_574
